data_1552892
loop_
_publ_author_name
'Yamaji, Minoru'
'Tomonari, Kazuhiro'
'Ikuma, Keisuke'
'Goto, Kenta'
'Tani, Fumito'
'Okamoto, Hideki'

_publ_section_title
;
 Blue fluorescence from N,O-coordinated BF2 complexes having aromatic
 chromophores in solution and solid state
;
_journal_name_full 'Photochemical &amp; Photobiological Sciences'
_journal_paper_doi 10.1039/C9PP00410F
_journal_year 2019
_chemical_absolute_configuration unk
_chemical_formula_moiety 'C10 H7 B F2 N2 O S'
_chemical_formula_sum 'C10 H7 B F2 N2 O S'
_chemical_formula_weight 252.04
_space_group_crystal_system orthorhombic
_space_group_IT_number 33
_space_group_name_Hall 'P 2c -2n'
_space_group_name_H-M_alt 'P n a 21'
_atom_sites_solution_hydrogens geom
_atom_sites_solution_primary direct
_atom_sites_solution_secondary difmap
_audit_update_record
;
2018-11-26 deposited with the CCDC.	2019-11-13 downloaded from the CCDC.
;
_cell_angle_alpha 90.0000
_cell_angle_beta 90.0000
_cell_angle_gamma 90.0000
_cell_formula_units_Z 4
_cell_length_a 15.855(5)
_cell_length_b 13.112(4)
_cell_length_c 4.9675(14)
_cell_measurement_reflns_used 4288
_cell_measurement_temperature 123
_cell_measurement_theta_max 31.03
_cell_measurement_theta_min 2.02
_cell_volume 1032.7(5)
_computing_cell_refinement CrystalClear
_computing_data_collection 'CrystalClear (Rigaku Inc., 2008)'
_computing_data_reduction CrystalClear
_computing_molecular_graphics 'CrystalStructure 4.2.2'
_computing_publication_material 'CrystalStructure 4.2.2 (Rigaku, 2016)'
_computing_structure_refinement 'SHELXL Version 2014/7 (Sheldrick, 2008)'
_computing_structure_solution 'Il Milione (Burla, et al., 2007)'
_diffrn_ambient_temperature 123
_diffrn_detector_area_resol_mean 14.222
_diffrn_measured_fraction_theta_full 0.996
_diffrn_measured_fraction_theta_max 0.994
_diffrn_measurement_device_type 'Rigaku Saturn724'
_diffrn_measurement_method \w
_diffrn_radiation_type 'Mo K\a'
_diffrn_radiation_wavelength 0.71075
_diffrn_reflns_av_R_equivalents 0.0311
_diffrn_reflns_Laue_measured_fraction_full 0.996
_diffrn_reflns_Laue_measured_fraction_max 0.994
_diffrn_reflns_limit_h_max 19
_diffrn_reflns_limit_h_min -20
_diffrn_reflns_limit_k_max 17
_diffrn_reflns_limit_k_min -16
_diffrn_reflns_limit_l_max 6
_diffrn_reflns_limit_l_min -6
_diffrn_reflns_number 5597
_diffrn_reflns_point_group_measured_fraction_full 0.965
_diffrn_reflns_point_group_measured_fraction_max 0.944
_diffrn_reflns_theta_full 25.242
_diffrn_reflns_theta_max 27.480
_diffrn_reflns_theta_min 3.003
_diffrn_standards_number 0
_exptl_absorpt_coefficient_mu 0.322
_exptl_absorpt_correction_T_max 0.997
_exptl_absorpt_correction_T_min 0.850
_exptl_absorpt_correction_type multi-scan
_exptl_absorpt_process_details 'REQAB (Rigaku, 1998)'
_exptl_crystal_colour colorless
_exptl_crystal_density_diffrn 1.621
_exptl_crystal_density_method 'not measured'
_exptl_crystal_description prism
_exptl_crystal_F_000 512.00
_exptl_crystal_size_max 0.300
_exptl_crystal_size_mid 0.030
_exptl_crystal_size_min 0.010
_refine_diff_density_max 0.23
_refine_diff_density_min -0.19
_refine_ls_abs_structure_details
;
 Flack x determined using 696 quotients [(I+)-(I-)]/[(I+)+(I-)]
 (Parsons, Flack and Wagner, Acta Cryst. B69 (2013) 249-259).
;
_refine_ls_abs_structure_Flack 0.03(6)
_refine_ls_extinction_method none
_refine_ls_goodness_of_fit_ref 1.115
_refine_ls_hydrogen_treatment constr
_refine_ls_number_parameters 200
_refine_ls_number_reflns 2246
_refine_ls_number_restraints 71
_refine_ls_R_factor_all 0.0449
_refine_ls_R_factor_gt 0.0390
_refine_ls_shift/su_max 0.000
_refine_ls_structure_factor_coef Fsqd
_refine_ls_weighting_details 'w = 1/[\s^2^(Fo^2^)+(0.0237P)^2^+0.3063P] where P=(Fo^2^+2Fc^2^)/3'
_refine_ls_weighting_scheme calc
_refine_ls_wR_factor_gt 0.0724
_refine_ls_wR_factor_ref 0.0758
_reflns_Friedel_coverage 0.703
_reflns_Friedel_fraction_full 0.925
_reflns_Friedel_fraction_max 0.881
_reflns_number_gt 2055
_reflns_number_total 2246
_reflns_threshold_expression F^2^>2.0\s(F^2^)
_cod_data_source_file c9pp00410f2.cif
_cod_data_source_block 2-T@Py
_cod_database_code 1552892
_publcif_funding_html
;
;

loop_
_space_group_symop_id
_space_group_symop_operation_xyz
1 +X,+Y,+Z
2 -X,-Y,1/2+Z
3 1/2-X,1/2+Y,1/2+Z
4 1/2+X,1/2-Y,+Z

loop_
_atom_site_label
_atom_site_type_symbol
_atom_site_fract_x
_atom_site_fract_y
_atom_site_fract_z
_atom_site_U_iso_or_equiv
_atom_site_adp_type
_atom_site_occupancy
_atom_site_site_symmetry_order
_atom_site_calc_flag
_atom_site_refinement_flags_posn
_atom_site_refinement_flags_adp
_atom_site_refinement_flags_occupancy
_atom_site_disorder_assembly
_atom_site_disorder_group
S1 S -0.00919(7) 0.74259(8) 1.1121(3) 0.0302(3) Uani 0.850(4) 1 d D U P A 1
C1 C 0.0871(8) 0.7120(9) 0.986(4) 0.0240(19) Uani 0.850(4) 1 d D U P A 1
C2 C 0.1171(6) 0.6241(6) 1.093(2) 0.037(2) Uani 0.850(4) 1 d D U P A 1
H2 H 0.1699 0.5955 1.0432 0.044 Uiso 0.850(4) 1 calc R U P A 1
C3 C 0.0634(6) 0.5791(8) 1.283(2) 0.036(2) Uani 0.850(4) 1 d D U P A 1
H3 H 0.0745 0.5169 1.3746 0.043 Uiso 0.850(4) 1 calc R U P A 1
C4 C -0.0074(4) 0.6376(5) 1.3199(16) 0.0267(13) Uani 0.850(4) 1 d D U P A 1
H4 H -0.0507 0.6219 1.4457 0.032 Uiso 0.850(4) 1 calc R U P A 1
S1A S 0.1316(8) 0.5975(9) 1.072(3) 0.032(2) Uani 0.150(4) 1 d D U P A 2
C1A C 0.093(5) 0.711(6) 0.96(2) 0.031(13) Uani 0.150(4) 1 d D U P A 2
C2A C 0.021(2) 0.727(3) 1.091(9) 0.071(14) Uani 0.150(4) 1 d D U P A 2
H2A H -0.0087 0.7899 1.0672 0.085 Uiso 0.150(4) 1 calc R U P A 2
C3A C -0.011(3) 0.652(4) 1.261(11) 0.043(11) Uani 0.150(4) 1 d D U P A 2
H3A H -0.0665 0.6505 1.3364 0.051 Uiso 0.150(4) 1 calc R U P A 2
C4A C 0.051(3) 0.581(4) 1.299(12) 0.030(9) Uani 0.150(4) 1 d D U P A 2
H4A H 0.0498 0.5296 1.4329 0.036 Uiso 0.150(4) 1 calc R U P A 2
F1 F 0.29525(11) 0.74572(12) 0.3379(4) 0.0342(5) Uani 1 1 d . . . . .
F2 F 0.31981(10) 0.84855(14) 0.6943(4) 0.0378(5) Uani 1 1 d . . . . .
O1 O 0.20173(12) 0.74122(15) 0.6974(5) 0.0317(5) Uani 1 1 d . . . . .
N1 N 0.09167(14) 0.85942(17) 0.7062(5) 0.0276(6) Uani 1 1 d . . . . .
N2 N 0.20546(14) 0.89164(17) 0.4044(5) 0.0247(6) Uani 1 1 d . . . . .
C5 C 0.12837(18) 0.7764(2) 0.7845(6) 0.0260(7) Uani 1 1 d . . . . .
C6 C 0.12891(17) 0.9170(2) 0.5074(6) 0.0260(7) Uani 1 1 d . . . . .
C7 C 0.08746(19) 1.0029(2) 0.4051(7) 0.0337(8) Uani 1 1 d . . . . .
H7 H 0.0342 1.0223 0.4762 0.040 Uiso 1 1 calc R U . . .
C8 C 0.12337(18) 1.0591(2) 0.2029(8) 0.0345(7) Uani 1 1 d . . . . .
H8 H 0.0955 1.1179 0.1354 0.041 Uiso 1 1 calc R U . . .
C9 C 0.20093(18) 1.0295(2) 0.0966(8) 0.0321(7) Uani 1 1 d . . . . .
H9 H 0.2260 1.0671 -0.0460 0.038 Uiso 1 1 calc R U . . .
C10 C 0.24031(17) 0.9462(2) 0.2000(7) 0.0288(7) Uani 1 1 d . . . . .
H10 H 0.2932 0.9257 0.1280 0.035 Uiso 1 1 calc R U . . .
B1 B 0.2586(2) 0.8034(2) 0.5354(7) 0.0276(8) Uani 1 1 d . . . . .

loop_
_atom_site_aniso_label
_atom_site_aniso_U_11
_atom_site_aniso_U_22
_atom_site_aniso_U_33
_atom_site_aniso_U_23
_atom_site_aniso_U_13
_atom_site_aniso_U_12
S1 0.0219(6) 0.0288(5) 0.0401(6) -0.0015(5) 0.0099(6) -0.0010(4)
C1 0.018(3) 0.027(2) 0.027(4) -0.001(2) 0.004(3) -0.003(2)
C2 0.025(3) 0.047(4) 0.038(3) 0.005(3) 0.008(3) 0.006(2)
C3 0.031(4) 0.041(3) 0.035(4) 0.007(3) 0.007(3) 0.001(3)
C4 0.026(2) 0.031(3) 0.023(3) 0.004(2) 0.004(2) -0.0078(19)
S1A 0.024(5) 0.038(5) 0.034(4) 0.007(4) 0.005(3) -0.001(3)
C1A 0.025(17) 0.039(14) 0.03(2) -0.001(14) -0.002(14) 0.006(11)
C2A 0.056(16) 0.063(15) 0.09(3) 0.029(16) 0.037(18) 0.023(12)
C3A 0.031(11) 0.056(16) 0.04(2) 0.003(12) 0.003(12) 0.003(10)
C4A 0.023(11) 0.041(15) 0.025(15) -0.003(12) -0.002(10) -0.008(9)
F1 0.0349(10) 0.0286(8) 0.0391(11) 0.0034(8) 0.0129(9) 0.0074(7)
F2 0.0236(8) 0.0504(11) 0.0393(11) 0.0010(9) -0.0013(9) 0.0022(8)
O1 0.0234(10) 0.0329(11) 0.0389(13) 0.0095(10) 0.0110(10) 0.0075(8)
N1 0.0217(12) 0.0246(12) 0.0366(15) -0.0003(11) 0.0040(12) 0.0005(9)
N2 0.0221(12) 0.0236(12) 0.0283(15) 0.0003(10) 0.0019(11) -0.0012(10)
C5 0.0201(13) 0.0284(15) 0.0294(17) -0.0035(12) 0.0015(13) -0.0008(11)
C6 0.0204(14) 0.0234(14) 0.0341(18) -0.0013(12) 0.0007(13) -0.0014(12)
C7 0.0238(15) 0.0260(14) 0.051(2) 0.0009(16) 0.0014(16) 0.0018(13)
C8 0.0290(15) 0.0241(14) 0.050(2) 0.0045(15) -0.0066(17) -0.0001(12)
C9 0.0327(16) 0.0266(13) 0.0369(18) 0.0040(15) 0.0002(16) -0.0055(12)
C10 0.0239(14) 0.0260(14) 0.0364(17) 0.0005(13) 0.0029(15) -0.0029(11)
B1 0.0200(15) 0.0267(17) 0.036(2) 0.0044(14) 0.0062(15) 0.0047(13)

loop_
_atom_type_symbol
_atom_type_description
_atom_type_scat_dispersion_real
_atom_type_scat_dispersion_imag
_atom_type_scat_source
C C 0.0033 0.0016
;
International Tables for Crystallography
(Vol. C, Tables 4.2.6.8 and 6.1.1.4)
;
H H 0.0000 0.0000
;
International Tables for Crystallography
(Vol. C, Table 6.1.1.4)
;
N N 0.0061 0.0033
;
International Tables for Crystallography
(Vol. C, Tables 4.2.6.8 and 6.1.1.4)
;
O O 0.0106 0.0060
;
International Tables for Crystallography
(Vol. C, Tables 4.2.6.8 and 6.1.1.4)
;
B B 0.0013 0.0007
;
International Tables for Crystallography
(Vol. C, Tables 4.2.6.8 and 6.1.1.4)
;
F F 0.0171 0.0103
;
International Tables for Crystallography
(Vol. C, Tables 4.2.6.8 and 6.1.1.4)
;
S S 0.1246 0.1234
;
International Tables for Crystallography
(Vol. C, Tables 4.2.6.8 and 6.1.1.4)
;

loop_
_geom_angle_atom_site_label_1
_geom_angle_atom_site_label_2
_geom_angle_atom_site_label_3
_geom_angle
C1 S1 C4 91.0(3)
C2 C1 C5 127.0(7)
C2 C1 S1 111.9(5)
C5 C1 S1 121.2(5)
C1 C2 C3 114.1(6)
C1 C2 H2 122.9
C3 C2 H2 122.9
C4 C3 C2 110.5(6)
C4 C3 H3 124.7
C2 C3 H3 124.7
C3 C4 S1 112.4(5)
C3 C4 H4 123.8
S1 C4 H4 123.8
C1A S1A C4A 93.1(17)
C2A C1A C5 124(3)
C2A C1A S1A 107.2(19)
C5 C1A S1A 128(3)
C1A C2A C3A 119(3)
C1A C2A H2A 120.3
C3A C2A H2A 120.3
C4A C3A C2A 107(3)
C4A C3A H3A 126.3
C2A C3A H3A 126.3
C3A C4A S1A 111(3)
C3A C4A H4A 124.4
S1A C4A H4A 124.4
C5 O1 B1 122.0(2)
C5 N1 C6 119.0(2)
C6 N2 C10 121.0(2)
C6 N2 B1 120.2(2)
C10 N2 B1 118.6(2)
N1 C5 O1 126.1(3)
N1 C5 C1A 123.1(18)
O1 C5 C1A 110.7(17)
N1 C5 C1 119.3(4)
O1 C5 C1 114.6(4)
N2 C6 N1 121.3(3)
N2 C6 C7 118.7(3)
N1 C6 C7 120.0(3)
C8 C7 C6 120.3(3)
C8 C7 H7 119.9
C6 C7 H7 119.9
C7 C8 C9 119.7(3)
C7 C8 H8 120.2
C9 C8 H8 120.2
C10 C9 C8 119.1(3)
C10 C9 H9 120.5
C8 C9 H9 120.5
C9 C10 N2 121.2(3)
C9 C10 H10 119.4
N2 C10 H10 119.4
F1 B1 F2 110.4(2)
F1 B1 O1 110.4(2)
F2 B1 O1 111.0(3)
F1 B1 N2 109.7(3)
F2 B1 N2 107.3(2)
O1 B1 N2 108.0(2)

loop_
_geom_bond_atom_site_label_1
_geom_bond_atom_site_label_2
_geom_bond_distance
S1 C1 1.698(8)
S1 C4 1.721(5)
C1 C2 1.354(10)
C1 C5 1.465(6)
C2 C3 1.403(11)
C2 H2 0.9500
C3 C4 1.372(6)
C3 H3 0.9500
C4 H4 0.9500
S1A C1A 1.70(3)
S1A C4A 1.72(3)
C1A C2A 1.33(3)
C1A C5 1.35(3)
C2A C3A 1.39(3)
C2A H2A 0.9500
C3A C4A 1.37(2)
C3A H3A 0.9500
C4A H4A 0.9500
F1 B1 1.368(4)
F2 B1 1.384(4)
O1 C5 1.324(3)
O1 B1 1.458(4)
N1 C5 1.295(4)
N1 C6 1.376(4)
N2 C6 1.358(3)
N2 C10 1.360(4)
N2 B1 1.572(4)
C6 C7 1.400(4)
C7 C8 1.370(5)
C7 H7 0.9500
C8 C9 1.393(4)
C8 H8 0.9500
C9 C10 1.359(4)
C9 H9 0.9500
C10 H10 0.9500

loop_
_geom_torsion_atom_site_label_1
_geom_torsion_atom_site_label_2
_geom_torsion_atom_site_label_3
_geom_torsion_atom_site_label_4
_geom_torsion
C4 S1 C1 C2 1.9(15)
C4 S1 C1 C5 -178.7(15)
C5 C1 C2 C3 179.8(17)
S1 C1 C2 C3 -1(2)
C1 C2 C3 C4 -1.2(19)
C2 C3 C4 S1 2.6(14)
C1 S1 C4 C3 -2.6(12)
C4A S1A C1A C2A -3(9)
C4A S1A C1A C5 175(12)
C5 C1A C2A C3A 177(9)
S1A C1A C2A C3A -5(12)
C1A C2A C3A C4A 12(11)
C2A C3A C4A S1A -13(7)
C1A S1A C4A C3A 10(7)
C6 N1 C5 O1 2.4(5)
C6 N1 C5 C1A -174(8)
C6 N1 C5 C1 -176.9(11)
B1 O1 C5 N1 12.1(5)
B1 O1 C5 C1A -171(7)
B1 O1 C5 C1 -168.6(10)
C2A C1A C5 N1 -5(16)
S1A C1A C5 N1 177(7)
C2A C1A C5 O1 177(10)
S1A C1A C5 O1 0(14)
C2 C1 C5 N1 -178.8(15)
S1 C1 C5 N1 2(2)
C2 C1 C5 O1 2(2)
S1 C1 C5 O1 -177.6(11)
C10 N2 C6 N1 177.1(3)
B1 N2 C6 N1 -7.6(4)
C10 N2 C6 C7 -2.2(4)
B1 N2 C6 C7 173.1(3)
C5 N1 C6 N2 -4.1(4)
C5 N1 C6 C7 175.2(3)
N2 C6 C7 C8 0.8(4)
N1 C6 C7 C8 -178.5(3)
C6 C7 C8 C9 0.9(5)
C7 C8 C9 C10 -1.2(5)
C8 C9 C10 N2 -0.1(5)
C6 N2 C10 C9 1.9(4)
B1 N2 C10 C9 -173.5(3)
C5 O1 B1 F1 -140.7(3)
C5 O1 B1 F2 96.6(3)
C5 O1 B1 N2 -20.7(4)
C6 N2 B1 F1 139.1(3)
C10 N2 B1 F1 -45.5(3)
C6 N2 B1 F2 -101.0(3)
C10 N2 B1 F2 74.4(3)
C6 N2 B1 O1 18.7(4)
C10 N2 B1 O1 -166.0(2)
